data_7024423
loop_
_publ_author_name
'Wikstrom, Jeffrey P.'
'Filatov, Alexander S.'
'Mikhalyova, Elena A.'
'Shatruk, Michael'
'Foxman, Bruce M.'
'Rybak-Akimova, Elena V'

_publ_section_title
;
 Carbonate formation within a nickel dimer: synthesis of a coordinatively
 unsaturated bis(mu-hydroxo) dinickel complex and its reactivity toward
 carbon dioxide.
;
_journal_issue 10
_journal_name_full 'Dalton transactions (Cambridge, England : 2003)'
_journal_page_first 2504
_journal_page_last 2514
_journal_paper_doi 10.1039/b916832j
_journal_volume 39
_journal_year 2010
_chemical_formula_moiety 'C20 H29 Cl2 N5 Ni1 O9'
_chemical_formula_sum 'C20 H29 Cl2 N5 Ni O9'
_chemical_formula_weight 613.09
_chemical_name_systematic
;
bis(2-pyridylmethyl)tert-butylamine)
nickel perchlorate monohydrate diacetonotrile
;
_space_group_IT_number 61
_symmetry_cell_setting orthorhombic
_symmetry_space_group_name_Hall '-P 2ac 2ab'
_symmetry_space_group_name_H-M 'P b c a'
_atom_sites_solution_hydrogens geom
_atom_sites_solution_primary direct
_audit_creation_date 09-05-20
_audit_creation_method CRYSTALS_ver_12.86
_cell_angle_alpha 90
_cell_angle_beta 90
_cell_angle_gamma 90
_cell_formula_units_Z 8
_cell_length_a 10.686(2)
_cell_length_b 14.934(3)
_cell_length_c 32.606(7)
_cell_measurement_reflns_used 9335
_cell_measurement_temperature 120
_cell_measurement_theta_max 30
_cell_measurement_theta_min 5
_cell_volume 5203.4(18)
_computing_cell_refinement 'Apex2 (Bruker AXS, 2006)'
_computing_data_collection 'Apex2 (Bruker AXS, 2006)'
_computing_data_reduction 'Apex2 (Bruker AXS, 2006)'
_computing_molecular_graphics 'CAMERON (Watkin et al., 1996)'
_computing_publication_material 'CRYSTALS (Betteridge et al., 2003)'
_computing_structure_refinement 'CRYSTALS (Betteridge et al., 2003)'
_computing_structure_solution 'SIR92 (Altomare et al., 1994)'
_diffrn_ambient_temperature 120
_diffrn_measured_fraction_theta_full 0.983
_diffrn_measured_fraction_theta_max 0.983
_diffrn_measurement_device 'Bruker Kappa Apex2'
_diffrn_measurement_device_type Area
_diffrn_measurement_method '\f & \w scans'
_diffrn_radiation_monochromator graphite
_diffrn_radiation_type 'Mo K\a'
_diffrn_radiation_wavelength 0.71073
_diffrn_reflns_av_R_equivalents 0.038
_diffrn_reflns_limit_h_max 15
_diffrn_reflns_limit_h_min -11
_diffrn_reflns_limit_k_max 20
_diffrn_reflns_limit_k_min -14
_diffrn_reflns_limit_l_max 45
_diffrn_reflns_limit_l_min -45
_diffrn_reflns_number 37457
_diffrn_reflns_theta_full 30.020
_diffrn_reflns_theta_max 30.020
_diffrn_reflns_theta_min 5.053
_diffrn_standards_number 0
_exptl_absorpt_coefficient_mu 1.009
_exptl_absorpt_correction_T_max 0.82
_exptl_absorpt_correction_T_min 0.70
_exptl_absorpt_correction_type multi-scan
_exptl_absorpt_process_details 'Apex2 (Bruker AXS, 2006)'
_exptl_crystal_colour blue
_exptl_crystal_density_diffrn 1.565
_exptl_crystal_density_method 'not measured'
_exptl_crystal_description prism
_exptl_crystal_F_000 2544
_exptl_crystal_size_max 0.41
_exptl_crystal_size_mid 0.36
_exptl_crystal_size_min 0.20
_refine_diff_density_max 1.08
_refine_diff_density_min -0.63
_refine_ls_extinction_method None
_refine_ls_goodness_of_fit_ref 0.9735
_refine_ls_hydrogen_treatment mixed
_refine_ls_matrix_type full
_refine_ls_number_parameters 467
_refine_ls_number_reflns 7474
_refine_ls_number_restraints 14
_refine_ls_R_factor_all 0.0463
_refine_ls_R_factor_gt 0.0358
_refine_ls_shift/su_max 0.013964
_refine_ls_structure_factor_coef Fsqd
_refine_ls_weighting_details
;
Method= Modified Sheldrick
w=1/[\s^2^(F^2^) + ( 0.04P)^2^ + 5.65P]
,where P=(max(Fo^2^,0) + 2Fc^2^)/3
;
_refine_ls_weighting_scheme calc
_refine_ls_wR_factor_all 0.0845
_refine_ls_wR_factor_gt 0.0803
_refine_ls_wR_factor_ref 0.0845
_reflns_limit_h_max 15
_reflns_limit_h_min 0
_reflns_limit_k_max 20
_reflns_limit_k_min 0
_reflns_limit_l_max 45
_reflns_limit_l_min 0
_reflns_number_gt 6214
_reflns_number_total 7474
_reflns_threshold_expression I>2.0\s(I)
_oxford_diffrn_Wilson_B_factor 1.37
_oxford_diffrn_Wilson_scale 9.30
_oxford_refine_ls_r_factor_ref 0.0463
_oxford_refine_ls_scale 0.29857(19)
_oxford_reflns_number_all 7474
_oxford_reflns_threshold_expression_ref I>-10.0\s(I)
_oxford_structure_analysis_title 'tufts in Pbca'
_cod_data_source_file b916832j.txt
_cod_data_source_block 1*CH3CN*H2O
_cod_depositor_comments
;
The following automatic conversions were performed:

'_symmetry_cell_setting' value 'Orthorhombic' changed to
'orthorhombic' according to
/home/saulius/struct/CIF-dictionaries/cif_core.dic dictionary named
'cif_core.dic' version 2.4.2 from
2011-04-26.

'_exptl_absorpt_correction_type' value 'Multi-scan'
changed to 'multi-scan' according to
/home/saulius/struct/CIF-dictionaries/cif_core.dic dictionary named
'cif_core.dic' version 2.4.2 from 2011-04-26.

Automatic conversion script
Id: cif_fix_values 1891 2012-01-12 08:04:46Z andrius 
;
_cod_original_sg_symbol_H-M 'P b c a '
_cod_original_formula_sum 'C20 H29 Cl2 N5 Ni1 O9'
_cod_database_code 7024423

loop_
_symmetry_equiv_pos_as_xyz
x,y,z
-x,-y,-z
-x+1/2,y+1/2,z
x+1/2,-y+1/2,-z
x,-y+1/2,z+1/2
-x,y+1/2,-z+1/2
-x+1/2,-y,z+1/2
x+1/2,y,-z+1/2

loop_
_atom_site_label
_atom_site_type_symbol
_atom_site_fract_x
_atom_site_fract_y
_atom_site_fract_z
_atom_site_U_iso_or_equiv
_atom_site_occupancy
_atom_site_adp_type
_atom_site_refinement_flags_posn
_atom_site_refinement_flags_occupancy
_atom_site_disorder_assembly
_atom_site_disorder_group
Ni1 Ni 0.984705(18) 0.511437(15) 0.640724(6) 0.0134 1.0000 Uani . . . .
Cl1 Cl 0.40588(4) 0.38181(3) 0.542132(13) 0.0198 1.0000 Uani . . . .
Cl2 Cl 0.37808(4) 0.62397(3) 0.704453(13) 0.0228 1.0000 Uani . . . .
O1 O 1.02112(14) 0.59353(11) 0.69135(4) 0.0264 1.0000 Uani D . . .
O2 O 0.47921(14) 0.42670(11) 0.57327(5) 0.0330 1.0000 Uani . . . .
O3 O 0.48682(16) 0.34861(12) 0.51051(5) 0.0399 1.0000 Uani . . . .
O4 O 0.33898(14) 0.30771(10) 0.56071(5) 0.0326 1.0000 Uani . . . .
O5 O 0.31666(15) 0.44362(11) 0.52527(5) 0.0369 1.0000 Uani . . . .
O6 O 0.4066(2) 0.5776(2) 0.66635(8) 0.0324 0.700(4) Uani . P 1 1
O7 O 0.4774(2) 0.68212(18) 0.71598(9) 0.0396 0.700(4) Uani . P 1 1
O8 O 0.2614(2) 0.6654(2) 0.70412(11) 0.0542 0.700(4) Uani . P 1 1
O9 O 0.3762(3) 0.55016(17) 0.73591(6) 0.0431 0.700(4) Uani . P 1 1
O61 O 0.3990(7) 0.5562(5) 0.6788(2) 0.040(2) 0.300(4) Uiso . P 1 2
O71 O 0.3608(5) 0.7095(4) 0.67638(16) 0.0357(14) 0.300(4) Uiso . P 1 2
O81 O 0.2587(6) 0.6191(4) 0.72497(17) 0.0375(14) 0.300(4) Uiso . P 1 2
O91 O 0.4732(6) 0.6487(5) 0.7310(2) 0.0400(16) 0.300(4) Uiso . P 1 2
N1 N 0.86580(13) 0.43896(10) 0.67846(4) 0.0170 1.0000 Uani . . . .
N2 N 0.80229(12) 0.57149(10) 0.62556(4) 0.0140 1.0000 Uani . . . .
N3 N 0.95051(13) 0.44247(10) 0.58819(4) 0.0143 1.0000 Uani . . . .
N4 N 1.12005(14) 0.58792(10) 0.60967(4) 0.0181 1.0000 Uani . . . .
N5 N 1.14052(14) 0.43177(11) 0.65701(4) 0.0201 1.0000 Uani . . . .
C1 C 0.89056(17) 0.35999(13) 0.69660(5) 0.0190 1.0000 Uani . . . .
C2 C 0.80860(18) 0.31966(14) 0.72392(5) 0.0220 1.0000 Uani . . . .
C3 C 0.69565(18) 0.36194(14) 0.73250(5) 0.0243 1.0000 Uani . . . .
C4 C 0.66890(17) 0.44321(14) 0.71368(5) 0.0229 1.0000 Uani . . . .
C5 C 0.75652(16) 0.48011(13) 0.68673(5) 0.0186 1.0000 Uani . . . .
C6 C 0.73459(16) 0.56883(13) 0.66561(5) 0.0190 1.0000 Uani . . . .
C7 C 0.74179(15) 0.50371(12) 0.59784(5) 0.0157 1.0000 Uani . . . .
C8 C 0.83428(15) 0.45095(11) 0.57262(5) 0.0147 1.0000 Uani . . . .
C9 C 1.03586(16) 0.39417(12) 0.56733(5) 0.0177 1.0000 Uani . . . .
C10 C 1.00748(18) 0.35045(13) 0.53108(5) 0.0209 1.0000 Uani . . . .
C11 C 0.88682(19) 0.35789(13) 0.51537(5) 0.0226 1.0000 Uani . . . .
C12 C 0.79937(17) 0.40970(12) 0.53607(5) 0.0195 1.0000 Uani . . . .
C13 C 0.79661(15) 0.66553(12) 0.60646(5) 0.0161 1.0000 Uani . . . .
C14 C 0.87694(18) 0.73026(13) 0.63172(6) 0.0227 1.0000 Uani . . . .
C15 C 0.84986(17) 0.66134(13) 0.56289(5) 0.0192 1.0000 Uani . . . .
C16 C 0.66177(18) 0.70138(14) 0.60466(6) 0.0235 1.0000 Uani . . . .
C17 C 1.23616(17) 0.39862(13) 0.66036(5) 0.0200 1.0000 Uani . . . .
C18 C 1.35852(18) 0.35626(16) 0.66369(7) 0.0289 1.0000 Uani D . . .
C19 C 1.21182(16) 0.60992(12) 0.59473(5) 0.0171 1.0000 Uani . . . .
C20 C 1.33030(16) 0.63703(14) 0.57643(6) 0.0227 1.0000 Uani D . . .
H11 H 0.965(2) 0.3329(16) 0.6895(7) 0.025(6) 1.0000 Uiso . . . .
H21 H 0.830(2) 0.2660(15) 0.7362(6) 0.019(5) 1.0000 Uiso . . . .
H31 H 0.636(2) 0.3340(15) 0.7510(7) 0.023(5) 1.0000 Uiso . . . .
H41 H 0.595(2) 0.4735(15) 0.7191(6) 0.021(5) 1.0000 Uiso . . . .
H61 H 0.765(2) 0.6174(14) 0.6831(6) 0.017(5) 1.0000 Uiso . . . .
H62 H 0.644(2) 0.5764(15) 0.6619(6) 0.020(5) 1.0000 Uiso . . . .
H71 H 0.6954(19) 0.4606(14) 0.6147(6) 0.013(5) 1.0000 Uiso . . . .
H72 H 0.6823(18) 0.5335(13) 0.5801(6) 0.011(5) 1.0000 Uiso . . . .
H91 H 1.118(2) 0.3909(15) 0.5792(7) 0.025(6) 1.0000 Uiso . . . .
H101 H 1.071(2) 0.3166(14) 0.5171(6) 0.018(5) 1.0000 Uiso . . . .
H111 H 0.865(2) 0.3264(16) 0.4900(7) 0.028(6) 1.0000 Uiso . . . .
H121 H 0.718(2) 0.4175(15) 0.5251(7) 0.024(6) 1.0000 Uiso . . . .
H141 H 0.874(2) 0.7898(16) 0.6189(7) 0.023(6) 1.0000 Uiso . . . .
H142 H 0.851(2) 0.7385(15) 0.6585(7) 0.025(6) 1.0000 Uiso . . . .
H143 H 0.962(2) 0.7121(16) 0.6323(7) 0.025(6) 1.0000 Uiso . . . .
H151 H 0.856(2) 0.7202(16) 0.5535(6) 0.020(5) 1.0000 Uiso . . . .
H152 H 0.931(2) 0.6330(16) 0.5624(7) 0.026(6) 1.0000 Uiso . . . .
H153 H 0.795(2) 0.6282(16) 0.5435(7) 0.030(6) 1.0000 Uiso . . . .
H161 H 0.664(2) 0.7594(18) 0.5922(8) 0.035(7) 1.0000 Uiso . . . .
H162 H 0.626(2) 0.7076(16) 0.6301(7) 0.028(6) 1.0000 Uiso . . . .
H163 H 0.608(2) 0.6642(17) 0.5892(8) 0.035(7) 1.0000 Uiso . . . .
H181 H 1.396(2) 0.3735(17) 0.6888(6) 0.075(11) 1.0000 Uiso D . . .
H182 H 1.410(2) 0.3723(16) 0.6422(6) 0.069(10) 1.0000 Uiso D . . .
H183 H 1.347(3) 0.2958(12) 0.6635(7) 0.077(11) 1.0000 Uiso D . . .
H201 H 1.319(3) 0.6707(17) 0.5527(7) 0.126(17) 1.0000 Uiso D . . .
H202 H 1.373(3) 0.6704(17) 0.5954(8) 0.090(12) 1.0000 Uiso D . . .
H203 H 1.375(3) 0.5863(16) 0.5704(9) 0.090(12) 1.0000 Uiso D . . .
H511 H 0.990(3) 0.584(2) 0.7139(7) 0.065(10) 1.0000 Uiso D . . .
H611 H 1.0925(18) 0.606(2) 0.6939(10) 0.056(9) 1.0000 Uiso D . . .

loop_
_atom_site_aniso_label
_atom_site_aniso_U_11
_atom_site_aniso_U_22
_atom_site_aniso_U_33
_atom_site_aniso_U_23
_atom_site_aniso_U_13
_atom_site_aniso_U_12
Ni1 0.01026(9) 0.01663(11) 0.01325(9) -0.00127(7) 0.00079(7) 0.00016(8)
Cl1 0.01589(18) 0.0180(2) 0.02558(19) -0.00061(15) -0.00112(14) -0.00139(15)
Cl2 0.01808(19) 0.0286(2) 0.02177(19) -0.00334(16) -0.00138(14) -0.00716(17)
O1 0.0244(7) 0.0355(8) 0.0194(6) -0.0090(6) -0.0003(5) 0.0000(6)
O2 0.0306(7) 0.0368(9) 0.0317(7) -0.0018(6) -0.0095(6) -0.0108(7)
O3 0.0391(9) 0.0362(9) 0.0445(9) -0.0099(7) 0.0176(7) -0.0021(7)
O4 0.0321(8) 0.0246(8) 0.0409(8) 0.0034(6) 0.0048(6) -0.0096(6)
O5 0.0306(8) 0.0287(8) 0.0513(9) 0.0066(7) -0.0135(7) 0.0050(7)
O6 0.0345(13) 0.0460(16) 0.0168(11) -0.0044(11) 0.0022(9) 0.0011(11)
O7 0.0317(12) 0.0327(14) 0.0545(16) 0.0006(12) -0.0131(11) -0.0173(10)
O8 0.0267(12) 0.0404(16) 0.096(2) -0.0361(17) -0.0254(13) 0.0187(11)
O9 0.0638(17) 0.0384(14) 0.0273(11) 0.0109(9) -0.0024(10) -0.0215(12)
N1 0.0148(6) 0.0215(8) 0.0147(6) 0.0015(5) 0.0017(5) 0.0015(6)
N2 0.0120(6) 0.0145(7) 0.0156(6) -0.0005(5) 0.0019(5) 0.0000(5)
N3 0.0134(6) 0.0143(7) 0.0151(6) -0.0005(5) 0.0009(5) -0.0009(5)
N4 0.0152(6) 0.0185(7) 0.0204(7) -0.0018(5) -0.0014(5) 0.0000(6)
N5 0.0168(7) 0.0251(8) 0.0185(7) 0.0010(6) 0.0002(5) 0.0017(6)
C1 0.0175(8) 0.0215(9) 0.0179(7) 0.0019(6) -0.0005(6) 0.0004(7)
C2 0.0243(9) 0.0236(10) 0.0182(7) 0.0043(7) 0.0000(6) -0.0015(7)
C3 0.0231(9) 0.0303(11) 0.0195(8) 0.0039(7) 0.0049(7) -0.0043(8)
C4 0.0175(8) 0.0296(10) 0.0216(8) 0.0014(7) 0.0062(6) 0.0010(7)
C5 0.0160(7) 0.0232(9) 0.0166(7) 0.0007(6) 0.0026(6) 0.0009(7)
C6 0.0154(8) 0.0213(9) 0.0203(7) 0.0014(6) 0.0058(6) 0.0039(7)
C7 0.0119(7) 0.0155(8) 0.0197(7) 0.0003(6) -0.0006(6) -0.0009(6)
C8 0.0140(7) 0.0125(8) 0.0177(7) 0.0021(6) 0.0000(5) -0.0007(6)
C9 0.0165(8) 0.0195(9) 0.0170(7) -0.0015(6) 0.0025(6) 0.0000(6)
C10 0.0243(9) 0.0208(9) 0.0177(7) -0.0031(6) 0.0028(6) 0.0034(7)
C11 0.0302(9) 0.0212(9) 0.0165(7) -0.0032(6) -0.0046(7) 0.0015(8)
C12 0.0208(8) 0.0186(9) 0.0192(8) -0.0002(6) -0.0059(6) -0.0006(7)
C13 0.0138(7) 0.0143(8) 0.0204(7) 0.0018(6) 0.0015(6) 0.0010(6)
C14 0.0224(9) 0.0189(9) 0.0268(9) -0.0045(7) 0.0009(7) -0.0021(7)
C15 0.0187(8) 0.0190(9) 0.0200(8) 0.0036(6) 0.0024(6) -0.0003(7)
C16 0.0172(8) 0.0199(10) 0.0333(10) 0.0030(8) 0.0025(7) 0.0042(7)
C17 0.0187(8) 0.0229(9) 0.0185(7) 0.0023(6) 0.0011(6) 0.0015(7)
C18 0.0180(8) 0.0351(12) 0.0335(10) 0.0057(8) 0.0022(7) 0.0090(8)
C19 0.0157(7) 0.0166(8) 0.0189(7) -0.0009(6) -0.0016(6) 0.0010(6)
C20 0.0133(7) 0.0274(10) 0.0275(9) 0.0023(7) 0.0037(6) -0.0025(7)

loop_
_atom_type_symbol
_atom_type_scat_dispersion_real
_atom_type_scat_dispersion_imag
_atom_type_scat_Cromer_Mann_a1
_atom_type_scat_Cromer_Mann_b1
_atom_type_scat_Cromer_Mann_a2
_atom_type_scat_Cromer_Mann_b2
_atom_type_scat_Cromer_Mann_a3
_atom_type_scat_Cromer_Mann_b3
_atom_type_scat_Cromer_Mann_a4
_atom_type_scat_Cromer_Mann_b4
_atom_type_scat_Cromer_Mann_c
_atom_type_scat_source
C 0.0033 0.0016 2.3100 20.8439 1.0200 10.2075 1.5886 0.5687 0.8650 51.6512 0.2156 'International Tables Vol C 4.2.6.8 and 6.1.1.4'
H 0.0000 0.0000 0.4930 10.5109 0.3229 26.1257 0.1402 3.1424 0.0408 57.7998 0.0030 'International Tables Vol C 4.2.6.8 and 6.1.1.4'
N 0.0061 0.0033 12.2126 0.0057 3.1322 9.8933 2.0125 28.9975 1.1663 0.5826 -11.5290 'International Tables Vol C 4.2.6.8 and 6.1.1.4'
O 0.0106 0.0060 3.0485 13.2771 2.2868 5.7011 1.5463 0.3239 0.8670 32.9089 0.2508 'International Tables Vol C 4.2.6.8 and 6.1.1.4'
Cl 0.1484 0.1585 11.4604 0.0104 7.1964 1.1662 6.2556 18.5194 1.6455 47.7784 -9.5574 'International Tables Vol C 4.2.6.8 and 6.1.1.4'
Ni 0.3393 1.1124 12.8376 3.8785 7.2920 0.2565 4.4438 12.1763 2.3800 66.3421 1.0341 'International Tables Vol C 4.2.6.8 and 6.1.1.4'

loop_
_geom_angle_atom_site_label_1
_geom_angle_atom_site_label_2
_geom_angle_atom_site_label_3
_geom_angle
_geom_angle_publ_flag
O1 Ni1 N1 87.23(6) yes
O1 Ni1 N2 95.92(6) yes
N1 Ni1 N2 78.66(6) yes
O1 Ni1 N3 174.50(6) yes
N1 Ni1 N3 97.21(6) yes
N2 Ni1 N3 81.84(5) yes
O1 Ni1 N4 86.20(6) yes
N1 Ni1 N4 172.18(6) yes
N2 Ni1 N4 106.23(5) yes
N3 Ni1 N4 89.60(6) yes
O1 Ni1 N5 89.15(6) yes
N1 Ni1 N5 92.28(6) yes
N2 Ni1 N5 169.35(6) yes
N3 Ni1 N5 93.91(6) yes
N4 Ni1 N5 83.39(6) yes
O2 Cl1 O3 109.75(10) yes
O2 Cl1 O4 109.11(9) yes
O3 Cl1 O4 109.50(10) yes
O2 Cl1 O5 109.28(10) yes
O3 Cl1 O5 110.32(11) yes
O4 Cl1 O5 108.85(10) yes
O6 Cl2 O7 111.13(17) yes
O6 Cl2 O8 113.11(16) yes
O7 Cl2 O8 113.52(16) yes
O6 Cl2 O9 103.64(16) yes
O7 Cl2 O9 106.07(16) yes
O8 Cl2 O9 108.6(2) yes
O61 Cl2 O71 105.6(4) yes
O61 Cl2 O81 113.7(4) yes
O71 Cl2 O81 101.9(3) yes
O61 Cl2 O91 118.1(4) yes
O71 Cl2 O91 103.4(4) yes
O81 Cl2 O91 111.9(4) yes
Ni1 O1 H511 122(2) no
Ni1 O1 H611 114(2) no
H511 O1 H611 110(3) no
Ni1 N1 C1 126.71(12) yes
Ni1 N1 C5 114.33(12) yes
C1 N1 C5 118.84(15) yes
Ni1 N2 C6 102.81(10) yes
Ni1 N2 C7 103.97(10) yes
C6 N2 C7 107.43(13) yes
Ni1 N2 C13 119.86(10) yes
C6 N2 C13 111.06(13) yes
C7 N2 C13 110.76(12) yes
Ni1 N3 C8 115.83(11) yes
Ni1 N3 C9 125.13(11) yes
C8 N3 C9 118.94(14) yes
Ni1 N4 C19 162.04(15) yes
Ni1 N5 C17 166.84(15) yes
N1 C1 C2 122.60(17) yes
N1 C1 H11 116.4(15) no
C2 C1 H11 121.0(15) no
C1 C2 C3 118.70(18) yes
C1 C2 H21 120.0(13) no
C3 C2 H21 121.3(13) no
C2 C3 C4 119.09(17) yes
C2 C3 H31 120.1(13) no
C4 C3 H31 120.8(13) no
C3 C4 C5 118.97(17) yes
C3 C4 H41 121.1(14) no
C5 C4 H41 119.9(14) no
C4 C5 N1 121.80(17) yes
C4 C5 C6 121.90(16) yes
N1 C5 C6 116.30(14) yes
C5 C6 N2 110.28(14) yes
C5 C6 H61 109.3(12) no
N2 C6 H61 109.1(12) no
C5 C6 H62 108.0(13) no
N2 C6 H62 111.6(12) no
H61 C6 H62 108.5(18) no
N2 C7 C8 113.45(13) yes
N2 C7 H71 108.7(11) no
C8 C7 H71 107.1(12) no
N2 C7 H72 109.4(12) no
C8 C7 H72 110.2(11) no
H71 C7 H72 107.8(17) no
C7 C8 N3 116.59(14) yes
C7 C8 C12 121.49(15) yes
N3 C8 C12 121.86(15) yes
N3 C9 C10 122.38(16) yes
N3 C9 H91 116.4(13) no
C10 C9 H91 121.2(13) no
C9 C10 C11 118.67(16) yes
C9 C10 H101 119.8(13) no
C11 C10 H101 121.6(12) no
C10 C11 C12 119.27(16) yes
C10 C11 H111 119.5(14) no
C12 C11 H111 121.2(14) no
C8 C12 C11 118.84(16) yes
C8 C12 H121 121.1(14) no
C11 C12 H121 120.1(14) no
N2 C13 C14 109.65(14) yes
N2 C13 C15 108.89(14) yes
C14 C13 C15 108.43(14) yes
N2 C13 C16 111.73(14) yes
C14 C13 C16 109.00(15) yes
C15 C13 C16 109.07(15) yes
C13 C14 H141 108.8(13) no
C13 C14 H142 114.8(14) no
H141 C14 H142 105.6(19) no
C13 C14 H143 111.5(14) no
H141 C14 H143 107.6(19) no
H142 C14 H143 108.1(19) no
C13 C15 H151 107.0(13) no
C13 C15 H152 111.5(13) no
H151 C15 H152 110.1(19) no
C13 C15 H153 113.2(14) no
H151 C15 H153 107.6(19) no
H152 C15 H153 107.4(19) no
C13 C16 H161 107.8(15) no
C13 C16 H162 112.8(15) no
H161 C16 H162 108(2) no
C13 C16 H163 112.6(15) no
H161 C16 H163 109(2) no
H162 C16 H163 107(2) no
N5 C17 C18 178.79(19) yes
C17 C18 H181 109.3(17) no
C17 C18 H182 111.3(17) no
H181 C18 H182 109.5(5) no
C17 C18 H183 107.8(18) no
H181 C18 H183 109.5(5) no
H182 C18 H183 109.5(5) no
N4 C19 C20 178.74(18) yes
C19 C20 H201 112(2) no
C19 C20 H202 108(2) no
H201 C20 H202 109.3(5) no
C19 C20 H203 108(2) no
H201 C20 H203 109.4(5) no
H202 C20 H203 109.4(5) no

loop_
_geom_bond_atom_site_label_1
_geom_bond_atom_site_label_2
_geom_bond_distance
_geom_bond_publ_flag
Ni1 O1 2.0928(14) yes
Ni1 N1 2.0736(14) yes
Ni1 N2 2.2020(14) yes
Ni1 N3 2.0318(14) yes
Ni1 N4 2.1028(15) yes
Ni1 N5 2.1143(16) yes
Cl1 O2 1.4470(14) yes
Cl1 O3 1.4342(16) yes
Cl1 O4 1.4501(15) yes
Cl1 O5 1.4364(15) yes
Cl2 O6 1.455(2) yes
Cl2 O7 1.422(2) yes
Cl2 O8 1.391(2) yes
Cl2 O9 1.506(2) yes
Cl2 O61 1.332(8) yes
Cl2 O71 1.583(5) yes
Cl2 O81 1.442(6) yes
Cl2 O91 1.385(7) yes
O1 H511 0.820(17) no
O1 H611 0.791(17) no
N1 C1 1.346(2) yes
N1 C5 1.347(2) yes
N2 C6 1.493(2) yes
N2 C7 1.503(2) yes
N2 C13 1.537(2) yes
N3 C8 1.348(2) yes
N3 C9 1.347(2) yes
N4 C19 1.143(2) yes
N5 C17 1.141(2) yes
C1 C2 1.387(2) yes
C1 H11 0.92(2) no
C2 C3 1.391(3) yes
C2 H21 0.92(2) no
C3 C4 1.390(3) yes
C3 H31 0.97(2) no
C4 C5 1.397(2) yes
C4 H41 0.93(2) no
C5 C6 1.512(3) yes
C6 H61 0.98(2) no
C6 H62 0.99(2) no
C7 C8 1.508(2) yes
C7 H71 0.98(2) no
C7 H72 0.97(2) no
C8 C12 1.392(2) yes
C9 C10 1.384(2) yes
C9 H91 0.96(2) no
C10 C11 1.392(3) yes
C10 H101 0.96(2) no
C11 C12 1.388(3) yes
C11 H111 0.98(2) no
C12 H121 0.94(2) no
C13 C14 1.533(2) yes
C13 C15 1.532(2) yes
C13 C16 1.538(2) yes
C14 H141 0.98(2) no
C14 H142 0.93(2) no
C14 H143 0.94(2) no
C15 H151 0.93(2) no
C15 H152 0.96(2) no
C15 H153 0.99(2) no
C16 H161 0.96(3) no
C16 H162 0.92(2) no
C16 H163 0.94(3) no
C17 C18 1.457(2) yes
C18 H181 0.949(17) no
C18 H182 0.922(17) no
C18 H183 0.911(18) no
C19 C20 1.457(2) yes
C20 H201 0.932(19) no
C20 H202 0.919(18) no
C20 H203 0.917(18) no
